data_7210640
loop_
_publ_author_name
'Yamada, Shinji'
'Sako, Nodoka'
'Okuda, Mai'
'Hozumi, Atsuko'

_publ_section_title
;
 A dual-synthon in pyridinium chloride: formation of ladder-like and
 columnar motifs through hydrogen bonds and cation--\p interactions
;
_journal_issue 1
_journal_name_full CrystEngComm
_journal_page_first 199
_journal_paper_doi 10.1039/c2ce26547h
_journal_volume 15
_journal_year 2013
_chemical_formula_moiety 'C14 H14 Cl N'
_chemical_formula_sum 'C14 H14 Cl N'
_chemical_formula_weight 231.72
_space_group_IT_number 14
_symmetry_cell_setting monoclinic
_symmetry_Int_Tables_number 14
_symmetry_space_group_name_Hall '-P 2yn'
_symmetry_space_group_name_H-M 'P 1 21/n 1'
_atom_sites_solution_hydrogens geom
_atom_sites_solution_primary direct
_atom_sites_solution_secondary difmap
_cell_angle_alpha 90.0000
_cell_angle_beta 93.844(3)
_cell_angle_gamma 90.0000
_cell_formula_units_Z 4
_cell_length_a 4.84119(15)
_cell_length_b 31.5272(10)
_cell_length_c 7.9505(3)
_cell_measurement_reflns_used 5001
_cell_measurement_temperature 123
_cell_measurement_theta_max 68.08
_cell_measurement_theta_min 5.62
_cell_volume 1210.75(7)
_computing_cell_refinement 'RAPID AUTO'
_computing_data_collection 'RAPID AUTO (Rigaku, ????)'
_computing_data_reduction 'RAPID AUTO'
_computing_molecular_graphics 'CrystalStructure 4.0'
_computing_publication_material 'CrystalStructure 4.0 (Rigaku, 2010)'
_computing_structure_refinement 'SHELXL97 (Sheldrick, 2008)'
_computing_structure_solution 'SIR92 (Altomare, et al., 1994)'
_diffrn_ambient_temperature 123
_diffrn_detector_area_resol_mean 10.000
_diffrn_measured_fraction_theta_full 0.979
_diffrn_measured_fraction_theta_max 0.979
_diffrn_measurement_device_type 'Rigaku R-AXIS RAPID'
_diffrn_measurement_method w
_diffrn_radiation_type 'Cu Ka'
_diffrn_radiation_wavelength 1.54187
_diffrn_reflns_av_R_equivalents 0.1540
_diffrn_reflns_limit_h_max 5
_diffrn_reflns_limit_h_min -5
_diffrn_reflns_limit_k_max 37
_diffrn_reflns_limit_k_min -37
_diffrn_reflns_limit_l_max 9
_diffrn_reflns_limit_l_min -9
_diffrn_reflns_number 12168
_diffrn_reflns_theta_full 68.23
_diffrn_reflns_theta_max 68.23
_diffrn_standards_number 0
_exptl_absorpt_coefficient_mu 2.538
_exptl_absorpt_correction_type none
_exptl_crystal_colour colorless
_exptl_crystal_density_diffrn 1.271
_exptl_crystal_density_method 'not measured'
_exptl_crystal_description platelet
_exptl_crystal_F_000 488.00
_exptl_crystal_size_max 0.300
_exptl_crystal_size_mid 0.050
_exptl_crystal_size_min 0.020
_refine_diff_density_max 0.600
_refine_diff_density_min -0.880
_refine_ls_extinction_method none
_refine_ls_goodness_of_fit_ref 1.040
_refine_ls_hydrogen_treatment constr
_refine_ls_number_parameters 145
_refine_ls_number_reflns 2173
_refine_ls_number_restraints 0
_refine_ls_R_factor_gt 0.0929
_refine_ls_shift/su_max 0.000
_refine_ls_structure_factor_coef Fsqd
_refine_ls_weighting_details 'w = 1/[s^2^(Fo^2^)+(0.1363P)^2^+0.1121P] where P=(Fo^2^+2Fc^2^)/3'
_refine_ls_weighting_scheme calc
_refine_ls_wR_factor_ref 0.2658
_reflns_number_gt 1290
_reflns_number_total 2173
_reflns_threshold_expression F^2^>2.0s(F^2^)
_cod_data_source_file c2ce26547h.txt
_cod_data_source_block 2-Me-SP2
_cod_database_code 7210640

loop_
_symmetry_equiv_pos_site_id
_symmetry_equiv_pos_as_xyz
1 +X,+Y,+Z
2 1/2-X,1/2+Y,1/2-Z
3 -X,-Y,-Z
4 1/2+X,1/2-Y,1/2+Z

loop_
_atom_site_label
_atom_site_type_symbol
_atom_site_fract_x
_atom_site_fract_y
_atom_site_fract_z
_atom_site_U_iso_or_equiv
_atom_site_adp_type
_atom_site_occupancy
_atom_site_symmetry_multiplicity
_atom_site_calc_flag
_atom_site_refinement_flags
Cl1 Cl 0.4562(3) 0.45977(3) 0.75820(14) 0.0433(5) Uani 1.0 4 d .
N1 N 1.1471(9) 0.46602(11) 0.2212(5) 0.0402(10) Uani 1.0 4 d .
C1 C 1.0745(11) 0.45840(12) 0.3792(6) 0.0388(12) Uani 1.0 4 d .
C2 C 0.8724(9) 0.42960(13) 0.4072(6) 0.0387(11) Uani 1.0 4 d .
C3 C 0.7397(10) 0.40767(13) 0.2721(6) 0.0377(11) Uani 1.0 4 d .
C4 C 0.8221(11) 0.41721(14) 0.1101(6) 0.0423(12) Uani 1.0 4 d .
C5 C 1.0225(11) 0.44677(14) 0.0881(7) 0.0422(12) Uani 1.0 4 d .
C6 C 0.5264(10) 0.37573(13) 0.2879(6) 0.0400(11) Uani 1.0 4 d .
C7 C 0.4134(10) 0.36503(13) 0.4313(6) 0.0395(12) Uani 1.0 4 d .
C8 C 0.2001(10) 0.33241(13) 0.4507(7) 0.0400(12) Uani 1.0 4 d .
C9 C 0.0909(11) 0.32470(13) 0.6071(7) 0.0432(13) Uani 1.0 4 d .
C10 C -0.1132(10) 0.29359(14) 0.6160(7) 0.0444(13) Uani 1.0 4 d .
C11 C -0.2088(11) 0.27020(14) 0.4784(7) 0.0481(13) Uani 1.0 4 d .
C12 C -0.1013(11) 0.27775(14) 0.3215(7) 0.0471(13) Uani 1.0 4 d .
C13 C 0.1012(11) 0.30829(14) 0.3103(7) 0.0440(12) Uani 1.0 4 d .
C14 C 0.1915(12) 0.34826(15) 0.7625(7) 0.0511(14) Uani 1.0 4 d .
H1 H 1.2807 0.4843 0.2058 0.0483 Uiso 1.0 4 calc R
H1A H 1.1647 0.4732 0.4715 0.0465 Uiso 1.0 4 calc R
H2 H 0.8217 0.4244 0.5188 0.0464 Uiso 1.0 4 calc R
H4 H 0.7374 0.4029 0.0149 0.0508 Uiso 1.0 4 calc R
H5 H 1.0728 0.4536 -0.0222 0.0506 Uiso 1.0 4 calc R
H6 H 0.4617 0.3612 0.1882 0.0479 Uiso 1.0 4 calc R
H7 H 0.4771 0.3800 0.5301 0.0474 Uiso 1.0 4 calc R
H10 H -0.1887 0.2884 0.7213 0.0533 Uiso 1.0 4 calc R
H11 H -0.3465 0.2491 0.4893 0.0578 Uiso 1.0 4 calc R
H12 H -0.1666 0.2621 0.2247 0.0565 Uiso 1.0 4 calc R
H13 H 0.1760 0.3132 0.2046 0.0528 Uiso 1.0 4 calc R
H14A H 0.3829 0.3400 0.7948 0.0613 Uiso 1.0 4 calc R
H14B H 0.0738 0.3414 0.8544 0.0613 Uiso 1.0 4 calc R
H14C H 0.1839 0.3788 0.7403 0.0613 Uiso 1.0 4 calc R

loop_
_atom_site_aniso_label
_atom_site_aniso_U_11
_atom_site_aniso_U_22
_atom_site_aniso_U_33
_atom_site_aniso_U_12
_atom_site_aniso_U_13
_atom_site_aniso_U_23
Cl1 0.0404(8) 0.0442(8) 0.0445(8) -0.0073(5) -0.0028(6) 0.0017(5)
N1 0.031(3) 0.037(2) 0.053(3) 0.0002(16) -0.0004(19) 0.0029(18)
C1 0.043(3) 0.038(3) 0.034(3) 0.003(2) -0.004(3) -0.0030(19)
C2 0.035(3) 0.036(3) 0.045(3) 0.004(2) 0.002(2) 0.0029(19)
C3 0.039(3) 0.033(3) 0.041(3) 0.0063(19) -0.003(3) -0.0027(19)
C4 0.048(3) 0.042(3) 0.036(3) -0.002(2) -0.008(3) -0.002(2)
C5 0.041(3) 0.042(3) 0.043(3) 0.001(3) -0.001(3) 0.005(2)
C6 0.039(3) 0.035(3) 0.046(3) -0.001(2) -0.002(3) 0.001(2)
C7 0.033(3) 0.034(3) 0.050(3) 0.0004(18) -0.007(3) -0.002(2)
C8 0.033(3) 0.033(3) 0.054(3) 0.0019(19) -0.003(3) 0.000(2)
C9 0.043(3) 0.035(3) 0.051(3) 0.003(2) -0.001(3) 0.002(2)
C10 0.035(3) 0.040(3) 0.059(4) 0.003(2) 0.006(3) 0.009(3)
C11 0.039(3) 0.037(3) 0.068(4) -0.004(2) 0.000(3) 0.001(3)
C12 0.043(3) 0.038(3) 0.061(4) -0.005(2) 0.004(3) -0.005(3)
C13 0.038(3) 0.043(3) 0.052(3) -0.002(2) 0.004(3) -0.004(3)
C14 0.052(4) 0.047(3) 0.055(4) -0.004(3) 0.002(3) 0.002(3)

loop_
_atom_type_symbol
_atom_type_description
_atom_type_scat_dispersion_real
_atom_type_scat_dispersion_imag
_atom_type_scat_source
C C 0.0181 0.0091
;
International Tables for Crystallography
(1992, Vol. C, Tables 4.2.6.8 and 6.1.1.4)
;
N N 0.0311 0.0180
;
International Tables for Crystallography
(1992, Vol. C, Tables 4.2.6.8 and 6.1.1.4)
;
H H 0.0000 0.0000
;
International Tables for Crystallography
(1992, Vol. C, Table 6.1.1.4)
;
Cl Cl 0.3639 0.7018
;
International Tables for Crystallography
(1992, Vol. C, Tables 4.2.6.8 and 6.1.1.4)
;

loop_
_geom_angle_atom_site_label_1
_geom_angle_atom_site_label_2
_geom_angle_atom_site_label_3
_geom_angle
_geom_angle_publ_flag
C1 N1 C5 121.9(4) yes
N1 C1 C2 120.3(5) yes
C1 C2 C3 120.1(5) yes
C2 C3 C4 117.0(5) yes
C2 C3 C6 124.7(5) yes
C4 C3 C6 118.3(4) yes
C3 C4 C5 120.8(5) yes
N1 C5 C4 119.9(5) yes
C3 C6 C7 125.5(5) yes
C6 C7 C8 126.4(5) yes
C7 C8 C9 121.5(5) yes
C7 C8 C13 119.8(5) yes
C9 C8 C13 118.7(5) yes
C8 C9 C10 118.4(5) yes
C8 C9 C14 121.6(5) yes
C10 C9 C14 120.0(5) yes
C9 C10 C11 122.6(5) yes
C10 C11 C12 119.4(5) yes
C11 C12 C13 118.9(5) yes
C8 C13 C12 122.1(5) yes
C1 N1 H1 119.065 no
C5 N1 H1 119.067 no
N1 C1 H1A 119.839 no
C2 C1 H1A 119.836 no
C1 C2 H2 119.946 no
C3 C2 H2 119.925 no
C3 C4 H4 119.620 no
C5 C4 H4 119.628 no
N1 C5 H5 120.061 no
C4 C5 H5 120.073 no
C3 C6 H6 117.253 no
C7 C6 H6 117.261 no
C6 C7 H7 116.782 no
C8 C7 H7 116.769 no
C9 C10 H10 118.703 no
C11 C10 H10 118.711 no
C10 C11 H11 120.289 no
C12 C11 H11 120.288 no
C11 C12 H12 120.564 no
C13 C12 H12 120.574 no
C8 C13 H13 118.967 no
C12 C13 H13 118.977 no
C9 C14 H14A 109.465 no
C9 C14 H14B 109.465 no
C9 C14 H14C 109.476 no
H14A C14 H14B 109.470 no
H14A C14 H14C 109.476 no
H14B C14 H14C 109.476 no

loop_
_geom_bond_atom_site_label_1
_geom_bond_atom_site_label_2
_geom_bond_distance
_geom_bond_publ_flag
N1 C1 1.349(7) yes
N1 C5 1.329(6) yes
C1 C2 1.364(7) yes
C2 C3 1.397(7) yes
C3 C4 1.406(7) yes
C3 C6 1.454(7) yes
C4 C5 1.365(7) yes
C6 C7 1.340(7) yes
C7 C8 1.473(7) yes
C8 C9 1.405(8) yes
C8 C13 1.408(7) yes
C9 C10 1.397(7) yes
C9 C14 1.495(7) yes
C10 C11 1.374(7) yes
C11 C12 1.403(8) yes
C12 C13 1.381(7) yes
N1 H1 0.880 no
C1 H1A 0.950 no
C2 H2 0.950 no
C4 H4 0.950 no
C5 H5 0.950 no
C6 H6 0.950 no
C7 H7 0.950 no
C10 H10 0.950 no
C11 H11 0.950 no
C12 H12 0.950 no
C13 H13 0.950 no
C14 H14A 0.980 no
C14 H14B 0.980 no
C14 H14C 0.980 no

loop_
_geom_contact_atom_site_label_1
_geom_contact_atom_site_label_2
_geom_contact_distance
_geom_contact_publ_flag
_geom_contact_site_symmetry_2
N1 C3 2.747(6) no .
C1 C4 2.722(7) no .
C2 C5 2.740(7) no .
C2 C7 3.029(7) no .
C6 C13 2.973(7) no .
C7 C14 2.958(8) no .
C8 C11 2.806(7) no .
C9 C12 2.816(7) no .
C10 C13 2.745(8) no .
Cl1 N1 3.025(4) no 3_766
Cl1 C1 3.427(5) no 1_455
Cl1 C4 3.479(5) no 1_556
Cl1 C5 3.492(6) no 1_456
N1 Cl1 3.025(4) no 3_766
N1 C3 3.409(6) no 1_655
N1 C6 3.410(6) no 1_655
C1 Cl1 3.427(5) no 1_655
C1 C1 3.358(6) no 3_766
C1 C6 3.510(7) no 1_655
C1 C7 3.382(6) no 1_655
C2 C7 3.312(6) no 1_655
C2 C8 3.457(6) no 1_655
C3 N1 3.409(6) no 1_455
C3 C8 3.491(7) no 1_655
C3 C13 3.592(7) no 1_655
C4 Cl1 3.479(5) no 1_554
C5 Cl1 3.492(6) no 1_654
C6 N1 3.410(6) no 1_455
C6 C1 3.510(7) no 1_455
C6 C12 3.578(7) no 1_655
C6 C13 3.497(7) no 1_655
C7 C1 3.382(6) no 1_455
C7 C2 3.312(6) no 1_455
C7 C10 3.469(7) no 1_655
C7 C11 3.512(7) no 1_655
C8 C2 3.457(6) no 1_455
C8 C3 3.491(7) no 1_455
C8 C11 3.464(7) no 1_655
C10 C7 3.469(7) no 1_455
C11 C7 3.512(7) no 1_455
C11 C8 3.464(7) no 1_455
C12 C6 3.578(7) no 1_455
C13 C3 3.592(7) no 1_455
C13 C6 3.497(7) no 1_455
N1 H2 3.2088 no .
N1 H4 3.1853 no .
C1 H5 3.1946 no .
C2 H1 3.1408 no .
C2 H4 3.2541 no .
C2 H6 3.3420 no .
C2 H7 2.7049 no .
C3 H1A 3.2516 no .
C3 H5 3.2674 no .
C3 H7 2.6338 no .
C4 H1 3.1221 no .
C4 H2 3.2572 no .
C4 H6 2.5867 no .
C5 H1A 3.1905 no .
C6 H2 2.7241 no .
C6 H4 2.6048 no .
C6 H13 2.6561 no .
C7 H2 2.7778 no .
C7 H13 2.6387 no .
C7 H14A 3.0095 no .
C7 H14C 2.7980 no .
C8 H6 2.6720 no .
C8 H10 3.2617 no .
C8 H12 3.2961 no .
C8 H14A 2.8281 no .
C8 H14B 3.3197 no .
C8 H14C 2.7340 no .
C9 H7 2.6570 no .
C9 H11 3.2832 no .
C9 H13 3.2744 no .
C10 H12 3.2587 no .
C10 H14A 3.0768 no .
C10 H14B 2.5412 no .
C10 H14C 3.1741 no .
C11 H13 3.2538 no .
C12 H10 3.2516 no .
C13 H6 2.6461 no .
C13 H7 3.3235 no .
C13 H11 3.2586 no .
C14 H7 2.5822 no .
C14 H10 2.6412 no .
H1 H1A 2.2496 no .
H1 H5 2.2335 no .
H1A H2 2.3111 no .
H2 H7 2.1857 no .
H4 H5 2.3108 no .
H4 H6 2.3776 no .
H6 H7 2.7783 no .
H6 H13 2.0614 no .
H7 H13 3.5709 no .
H7 H14A 2.5208 no .
H7 H14B 3.5512 no .
H7 H14C 2.2647 no .
H10 H11 2.3094 no .
H10 H14A 3.2285 no .
H10 H14B 2.3129 no .
H10 H14C 3.3711 no .
H11 H12 2.3657 no .
H12 H13 2.3246 no .
Cl1 H1 2.1843 no 3_766
Cl1 H1A 2.6329 no 1_455
Cl1 H1A 3.4098 no 3_766
Cl1 H2 2.9065 no .
Cl1 H4 2.9767 no 1_556
Cl1 H5 2.6391 no 1_456
Cl1 H5 3.3617 no 1_556
Cl1 H7 3.1071 no .
Cl1 H14C 2.8716 no .
N1 H1A 3.5237 no 3_766
N1 H5 3.1364 no 3_765
C1 H1A 2.7548 no 3_766
C1 H7 3.3227 no 1_655
C2 H1A 3.2223 no 3_766
C2 H7 3.4048 no 1_655
C2 H14C 3.3640 no 1_655
C3 H1 3.2997 no 1_455
C4 H1 3.4906 no 1_455
C4 H6 3.5815 no 1_655
C4 H14B 3.4143 no 1_654
C5 H1 3.4473 no 3_765
C5 H5 3.2133 no 3_765
C5 H6 3.4927 no 1_655
C7 H2 3.5305 no 1_455
C8 H2 3.4929 no 1_455
C8 H11 3.4236 no 1_655
C9 H2 3.4580 no 1_455
C9 H7 3.4635 no 1_455
C9 H12 3.0976 no 4_555
C10 H7 3.4108 no 1_455
C10 H11 3.4311 no 4_555
C10 H12 3.3647 no 4_455
C10 H12 2.8731 no 4_555
C10 H14A 3.2521 no 1_455
C11 H10 3.5149 no 4_454
C11 H12 3.2200 no 4_455
C11 H12 3.3279 no 4_555
C11 H13 3.2544 no 4_455
C12 H6 3.4968 no 1_455
C12 H10 3.5736 no 4_454
C12 H10 3.0313 no 4_554
C12 H11 3.1067 no 4_554
C13 H6 3.5932 no 1_455
C13 H10 3.3056 no 4_554
C13 H11 3.4853 no 1_655
C13 H11 3.1525 no 4_554
C14 H2 3.5022 no 1_455
C14 H4 3.5240 no 1_456
C14 H6 3.5685 no 1_556
C14 H10 3.5780 no 1_655
C14 H11 3.5704 no 4_555
C14 H12 3.5634 no 4_555
H1 Cl1 2.1843 no 3_766
H1 C3 3.2997 no 1_655
H1 C4 3.4906 no 1_655
H1 C5 3.4473 no 3_765
H1 H5 2.9270 no 3_765
H1A Cl1 2.6329 no 1_655
H1A Cl1 3.4098 no 3_766
H1A N1 3.5237 no 3_766
H1A C1 2.7548 no 3_766
H1A C2 3.2223 no 3_766
H1A H1A 2.3892 no 3_766
H1A H2 3.5295 no 1_655
H1A H2 3.2299 no 3_766
H1A H7 3.3233 no 1_655
H2 Cl1 2.9065 no .
H2 C7 3.5305 no 1_655
H2 C8 3.4929 no 1_655
H2 C9 3.4580 no 1_655
H2 C14 3.5022 no 1_655
H2 H1A 3.5295 no 1_455
H2 H1A 3.2299 no 3_766
H2 H7 3.4648 no 1_655
H2 H14C 2.7986 no 1_655
H4 Cl1 2.9767 no 1_554
H4 C14 3.5240 no 1_654
H4 H5 3.5866 no 1_455
H4 H14A 3.0896 no 1_554
H4 H14B 2.8837 no 1_654
H4 H14C 3.4264 no 1_554
H4 H14C 3.2628 no 1_654
H5 Cl1 3.3617 no 1_554
H5 Cl1 2.6391 no 1_654
H5 N1 3.1364 no 3_765
H5 C5 3.2133 no 3_765
H5 H1 2.9270 no 3_765
H5 H4 3.5866 no 1_655
H5 H5 3.0368 no 3_765
H5 H14C 3.0895 no 1_654
H6 C4 3.5815 no 1_455
H6 C5 3.4927 no 1_455
H6 C12 3.4968 no 1_655
H6 C13 3.5932 no 1_655
H6 C14 3.5685 no 1_554
H6 H14A 3.1965 no 1_554
H6 H14B 3.2076 no 1_554
H7 Cl1 3.1071 no .
H7 C1 3.3227 no 1_455
H7 C2 3.4048 no 1_455
H7 C9 3.4635 no 1_655
H7 C10 3.4108 no 1_655
H7 H1A 3.3233 no 1_455
H7 H2 3.4648 no 1_455
H7 H10 3.5955 no 1_655
H10 C11 3.5149 no 4_555
H10 C12 3.0313 no 4_455
H10 C12 3.5736 no 4_555
H10 C13 3.3056 no 4_455
H10 C14 3.5780 no 1_455
H10 H7 3.5955 no 1_455
H10 H11 2.8653 no 4_555
H10 H12 2.8104 no 4_455
H10 H12 2.9862 no 4_555
H10 H13 3.2701 no 4_455
H10 H14A 2.7289 no 1_455
H11 C8 3.4236 no 1_455
H11 C10 3.4311 no 4_454
H11 C12 3.1067 no 4_455
H11 C13 3.4853 no 1_455
H11 C13 3.1525 no 4_455
H11 C14 3.5704 no 4_454
H11 H10 2.8653 no 4_454
H11 H12 2.5336 no 4_455
H11 H13 2.6021 no 4_455
H11 H14A 3.4260 no 4_454
H11 H14B 3.0639 no 4_454
H12 C9 3.0976 no 4_454
H12 C10 2.8731 no 4_454
H12 C10 3.3647 no 4_554
H12 C11 3.3279 no 4_454
H12 C11 3.2200 no 4_554
H12 C14 3.5634 no 4_454
H12 H10 2.9862 no 4_454
H12 H10 2.8104 no 4_554
H12 H11 2.5336 no 4_554
H12 H13 3.5609 no 1_455
H12 H14A 3.2718 no 4_454
H13 C11 3.2544 no 4_554
H13 H10 3.2701 no 4_554
H13 H11 2.6021 no 4_554
H13 H12 3.5609 no 1_655
H13 H14A 3.5736 no 1_554
H13 H14B 2.9334 no 1_554
H14A C10 3.2521 no 1_655
H14A H4 3.0896 no 1_556
H14A H6 3.1965 no 1_556
H14A H10 2.7289 no 1_655
H14A H11 3.4260 no 4_555
H14A H12 3.2718 no 4_555
H14A H13 3.5736 no 1_556
H14A H14B 3.3470 no 1_655
H14B C4 3.4143 no 1_456
H14B H4 2.8837 no 1_456
H14B H6 3.2076 no 1_556
H14B H11 3.0639 no 4_555
H14B H13 2.9334 no 1_556
H14B H14A 3.3470 no 1_455
H14C Cl1 2.8716 no .
H14C C2 3.3640 no 1_455
H14C H2 2.7986 no 1_455
H14C H4 3.2628 no 1_456
H14C H4 3.4264 no 1_556
H14C H5 3.0895 no 1_456

loop_
_geom_hbond_atom_site_label_D
_geom_hbond_atom_site_label_H
_geom_hbond_atom_site_label_A
_geom_hbond_site_symmetry_A
_geom_hbond_distance_DA
_geom_hbond_distance_DH
_geom_hbond_distance_HA
_geom_hbond_angle_DHA
_geom_hbond_publ_flag
N1 H1 Cl1 3_766 3.025(4) 0.880 2.184 159.6 no

loop_
_geom_torsion_atom_site_label_1
_geom_torsion_atom_site_label_2
_geom_torsion_atom_site_label_3
_geom_torsion_atom_site_label_4
_geom_torsion
_geom_torsion_publ_flag
C1 N1 C5 C4 -2.5(7) no
C5 N1 C1 C2 1.5(7) no
N1 C1 C2 C3 0.2(7) no
C1 C2 C3 C4 -0.8(6) no
C1 C2 C3 C6 178.6(4) no
C2 C3 C4 C5 -0.2(7) no
C2 C3 C6 C7 5.1(7) no
C4 C3 C6 C7 -175.5(4) no
C6 C3 C4 C5 -179.7(4) no
C3 C4 C5 N1 1.8(7) no
C3 C6 C7 C8 -179.1(4) no
C6 C7 C8 C9 -178.2(4) no
C6 C7 C8 C13 1.6(7) no
C7 C8 C9 C10 179.3(4) no
C7 C8 C9 C14 -1.9(7) no
C7 C8 C13 C12 -179.1(4) no
C9 C8 C13 C12 0.7(7) no
C13 C8 C9 C10 -0.5(7) no
C13 C8 C9 C14 178.3(4) no
C8 C9 C10 C11 0.5(7) no
C14 C9 C10 C11 -178.4(4) no
C9 C10 C11 C12 -0.6(7) no
C10 C11 C12 C13 0.8(7) no
C11 C12 C13 C8 -0.8(7) no
